data_4024855
loop_
_publ_author_name
'Daniel Farran'
'Alexandra M. Z. Slawin'
'Peer Kirsch'
'David O'Hagan'

_publ_section_title
;
Diastereoselective Synthesis of 2,3,4,5,6-Pentafluoroheptanes
;
_journal_name_full 'Journal of Organic Chemistry'
_journal_page_first 7168
_journal_page_last 7171
_journal_paper_doi 10.1021/jo901360e
_journal_volume 74
_journal_year 2009
_chemical_formula_moiety 'C21 H23 F5 O6 S2'
_chemical_formula_sum 'C21 H23 F5 O6 S2'
_chemical_formula_weight 530.51
_chemical_name_systematic
; 
 ? 
;
_space_group_IT_number 14
_symmetry_cell_setting monoclinic
_symmetry_space_group_name_Hall '-P 2ybc'
_symmetry_space_group_name_H-M 'P 1 21/c 1'
_atom_sites_solution_hydrogens geom
_atom_sites_solution_primary direct
_atom_sites_solution_secondary difmap
_audit_creation_method SHELXL-97
_cell_angle_alpha 90.00
_cell_angle_beta 93.885(10)
_cell_angle_gamma 90.00
_cell_formula_units_Z 4
_cell_length_a 12.544(4)
_cell_length_b 6.009(2)
_cell_length_c 30.390(9)
_cell_measurement_reflns_used 5102
_cell_measurement_temperature 93(2)
_cell_measurement_theta_max 28.3968
_cell_measurement_theta_min 2.0386
_cell_volume 2285.4(13)
_computing_cell_refinement 'Bruker XSCANS'
_computing_data_collection 'Bruker XSCANS'
_computing_data_reduction 'Bruker SHELXTL'
_computing_molecular_graphics 'Bruker SHELXTL'
_computing_publication_material 'Bruker SHELXTL'
_computing_structure_refinement 'SHELXL-97 (Sheldrick, 1997)'
_computing_structure_solution 'SHELXS-97 (Sheldrick, 1990)'
_diffrn_ambient_temperature 93(2)
_diffrn_detector_area_resol_mean 14.7059
_diffrn_measured_fraction_theta_full 0.997
_diffrn_measured_fraction_theta_max 0.994
_diffrn_measurement_device_type CCD
_diffrn_measurement_method '\w and \f scans'
_diffrn_radiation_monochromator confocal
_diffrn_radiation_source 'rotating anode'
_diffrn_radiation_type MoK\a
_diffrn_radiation_wavelength 0.71073
_diffrn_reflns_av_R_equivalents 0.1300
_diffrn_reflns_av_sigmaI/netI 0.1292
_diffrn_reflns_limit_h_max 14
_diffrn_reflns_limit_h_min -15
_diffrn_reflns_limit_k_max 6
_diffrn_reflns_limit_k_min -7
_diffrn_reflns_limit_l_max 29
_diffrn_reflns_limit_l_min -36
_diffrn_reflns_number 13693
_diffrn_reflns_theta_full 25.00
_diffrn_reflns_theta_max 25.30
_diffrn_reflns_theta_min 2.04
_exptl_absorpt_coefficient_mu 0.310
_exptl_absorpt_correction_T_max 1.0000
_exptl_absorpt_correction_T_min 0.9408
_exptl_absorpt_correction_type multi-scan
_exptl_absorpt_process_details 'Jacobson, R. (1998) Private communication'
_exptl_crystal_colour Colorless
_exptl_crystal_density_diffrn 1.542
_exptl_crystal_density_method 'not measured'
_exptl_crystal_description Platelet
_exptl_crystal_F_000 1096
_exptl_crystal_size_max 0.2100
_exptl_crystal_size_mid 0.0300
_exptl_crystal_size_min 0.0100
_refine_diff_density_max 1.242
_refine_diff_density_min -0.494
_refine_diff_density_rms 0.148
_refine_ls_extinction_coef 0.005(2)
_refine_ls_extinction_expression Fc^*^=kFc[1+0.001xFc^2^\l^3^/sin(2\q)]^-1/4^
_refine_ls_extinction_method SHELXL
_refine_ls_goodness_of_fit_ref 1.133
_refine_ls_hydrogen_treatment constr
_refine_ls_matrix_type full
_refine_ls_number_parameters 311
_refine_ls_number_reflns 4140
_refine_ls_number_restraints 0
_refine_ls_restrained_S_all 1.133
_refine_ls_R_factor_all 0.1948
_refine_ls_R_factor_gt 0.1507
_refine_ls_shift/su_max 0.001
_refine_ls_shift/su_mean 0.000
_refine_ls_structure_factor_coef Fsqd
_refine_ls_weighting_details 'calc w=1/[\s^2^(Fo^2^)+(0.1938P)^2^+23.1298P] where P=(Fo^2^+2Fc^2^)/3'
_refine_ls_weighting_scheme calc
_refine_ls_wR_factor_gt 0.4221
_refine_ls_wR_factor_ref 0.4478
_reflns_number_gt 2501
_reflns_number_total 4140
_reflns_threshold_expression >2sigma(I)
_cod_data_source_file jo901360e_si_001_3.cif
_cod_data_source_block 16B
_cod_depositor_comments
;
The following automatic conversions were performed:
'_symmetry_cell_setting' value 'Monoclinic' changed to 'monoclinic'
according to '/home/saulius/struct/CIF-dictionaries/cif_core.dic'
dictionary named 'cif_core.dic' version 2.4.1 from 2010-06-29.

Automatic conversion script
Id: cif_fix_enum 1527 2010-12-29 10:47:43Z saulius 
;
_cod_original_sg_symbol_H-M P2(1)/c
_cod_database_code 4024855

loop_
_symmetry_equiv_pos_as_xyz
'x, y, z'
'-x, y+1/2, -z+1/2'
'-x, -y, -z'
'x, -y-1/2, z-1/2'

loop_
_atom_site_label
_atom_site_type_symbol
_atom_site_fract_x
_atom_site_fract_y
_atom_site_fract_z
_atom_site_U_iso_or_equiv
_atom_site_adp_type
_atom_site_occupancy
_atom_site_symmetry_multiplicity
_atom_site_calc_flag
_atom_site_refinement_flags
_atom_site_disorder_assembly
_atom_site_disorder_group
S1 S 0.6502(2) 1.0419(5) 0.44308(9) 0.0384(8) Uani 1 1 d . . .
O1 O 0.6379(6) 0.9968(13) 0.4954(2) 0.0396(19) Uani 1 1 d . . .
C1 C 0.6174(10) 0.7678(19) 0.5092(4) 0.040(3) Uani 1 1 d . . .
H1A H 0.6628 0.6619 0.4939 0.048 Uiso 1 1 calc R . .
H1B H 0.5415 0.7280 0.5023 0.048 Uiso 1 1 calc R . .
S2 S 0.6633(2) -0.0489(6) 0.79483(11) 0.0469(9) Uani 1 1 d . . .
F2 F 0.7566(5) 0.7782(12) 0.5642(2) 0.0477(17) Uani 1 1 d . . .
C2 C 0.6443(8) 0.7624(19) 0.5581(4) 0.037(3) Uani 1 1 d . . .
H2A H 0.6110 0.8933 0.5722 0.044 Uiso 1 1 calc R . .
F3 F 0.6415(6) 0.3686(11) 0.5542(2) 0.0437(17) Uani 1 1 d . . .
C3 C 0.6069(9) 0.5533(19) 0.5785(4) 0.039(3) Uani 1 1 d . . .
H3A H 0.5271 0.5537 0.5779 0.046 Uiso 1 1 calc R . .
F4 F 0.6143(6) 0.6978(11) 0.6496(2) 0.055(2) Uani 1 1 d . . .
C4 C 0.6529(9) 0.5197(18) 0.6256(4) 0.037(3) Uani 1 1 d . . .
H4A H 0.7326 0.5286 0.6264 0.044 Uiso 1 1 calc R . .
F5 F 0.6866(6) 0.1373(11) 0.6320(2) 0.0497(19) Uani 1 1 d . . .
C5 C 0.6210(9) 0.3052(18) 0.6479(4) 0.037(3) Uani 1 1 d . . .
H5A H 0.5445 0.2708 0.6389 0.044 Uiso 1 1 calc R . .
F6 F 0.7444(5) 0.3537(12) 0.7092(2) 0.0489(18) Uani 1 1 d . . .
C6 C 0.6366(8) 0.3075(19) 0.6972(4) 0.037(3) Uani 1 1 d . . .
H6A H 0.5912 0.4276 0.7090 0.045 Uiso 1 1 calc R . .
O7 O 0.5971(6) 0.1100(14) 0.7635(2) 0.0412(19) Uani 1 1 d . . .
C7 C 0.6060(9) 0.089(2) 0.7164(4) 0.041(3) Uani 1 1 d . . .
H7A H 0.5367 0.0397 0.7021 0.049 Uiso 1 1 calc R . .
H7B H 0.6605 -0.0239 0.7106 0.049 Uiso 1 1 calc R . .
O8 O 0.6138(8) -0.023(2) 0.8368(3) 0.073(3) Uani 1 1 d . . .
C8 C 0.7916(8) 0.0681(17) 0.8018(3) 0.031(2) Uani 1 1 d . . .
O9 O 0.6700(8) -0.2657(14) 0.7772(3) 0.063(3) Uani 1 1 d . . .
C9 C 0.8030(9) 0.2770(19) 0.8204(3) 0.038(3) Uani 1 1 d . . .
H9A H 0.7420 0.3588 0.8279 0.045 Uiso 1 1 calc R . .
C10 C 0.9035(10) 0.365(2) 0.8279(4) 0.044(3) Uani 1 1 d . . .
H10A H 0.9115 0.5067 0.8418 0.052 Uiso 1 1 calc R . .
C11 C 0.9937(9) 0.252(2) 0.8158(4) 0.040(3) Uani 1 1 d . . .
C12 C 0.9814(9) 0.043(2) 0.7968(4) 0.040(3) Uani 1 1 d . . .
H12A H 1.0423 -0.0360 0.7884 0.049 Uiso 1 1 calc R . .
C13 C 0.8811(9) -0.0505(18) 0.7899(3) 0.035(2) Uani 1 1 d . . .
H13A H 0.8730 -0.1943 0.7771 0.042 Uiso 1 1 calc R . .
C14 C 1.1052(10) 0.350(2) 0.8249(4) 0.049(3) Uani 1 1 d . . .
H14A H 1.1075 0.5000 0.8125 0.074 Uiso 1 1 calc R . .
H14B H 1.1575 0.2553 0.8113 0.074 Uiso 1 1 calc R . .
H14C H 1.1224 0.3562 0.8569 0.074 Uiso 1 1 calc R . .
O2 O 0.6505(6) 1.2804(13) 0.4410(3) 0.044(2) Uani 1 1 d . . .
O3 O 0.5728(7) 0.9162(17) 0.4175(3) 0.055(2) Uani 1 1 d . . .
C15 C 0.7788(8) 0.9405(18) 0.4344(3) 0.032(2) Uani 1 1 d . . .
C16 C 0.8681(10) 1.067(2) 0.4495(4) 0.041(3) Uani 1 1 d . . .
H16A H 0.8593 1.2080 0.4631 0.050 Uiso 1 1 calc R . .
C17 C 0.9684(9) 0.984(2) 0.4442(4) 0.042(3) Uani 1 1 d . . .
H17A H 1.0290 1.0701 0.4538 0.051 Uiso 1 1 calc R . .
C18 C 0.9842(9) 0.774(2) 0.4248(4) 0.039(3) Uani 1 1 d . . .
C19 C 0.8949(9) 0.6514(18) 0.4112(4) 0.037(3) Uani 1 1 d . . .
H19A H 0.9034 0.5077 0.3989 0.044 Uiso 1 1 calc R . .
C20 C 0.7899(9) 0.7374(18) 0.4155(3) 0.033(2) Uani 1 1 d . . .
H20A H 0.7288 0.6542 0.4052 0.040 Uiso 1 1 calc R . .
C21 C 1.0948(11) 0.684(2) 0.4211(5) 0.059(4) Uani 1 1 d . . .
H21A H 1.1063 0.5571 0.4412 0.089 Uiso 1 1 calc R . .
H21B H 1.1474 0.8001 0.4289 0.089 Uiso 1 1 calc R . .
H21C H 1.1027 0.6349 0.3907 0.089 Uiso 1 1 calc R . .

loop_
_atom_site_aniso_label
_atom_site_aniso_U_11
_atom_site_aniso_U_22
_atom_site_aniso_U_33
_atom_site_aniso_U_23
_atom_site_aniso_U_13
_atom_site_aniso_U_12
S1 0.0342(15) 0.0406(17) 0.0401(16) 0.0034(13) 0.0010(12) 0.0084(12)
O1 0.046(5) 0.042(5) 0.031(4) 0.000(3) 0.006(3) 0.009(4)
C1 0.051(7) 0.033(6) 0.034(6) -0.003(5) -0.003(5) 0.007(5)
S2 0.0396(17) 0.049(2) 0.0503(18) 0.0134(15) -0.0081(13) -0.0084(14)
F2 0.038(4) 0.052(4) 0.052(4) 0.011(3) 0.001(3) -0.002(3)
C2 0.028(6) 0.033(6) 0.049(7) 0.003(5) -0.001(5) 0.010(5)
F3 0.053(4) 0.038(4) 0.039(4) 0.001(3) -0.001(3) 0.002(3)
C3 0.041(6) 0.041(7) 0.035(6) -0.005(5) 0.008(5) 0.003(5)
F4 0.076(5) 0.040(4) 0.050(4) -0.011(3) 0.018(4) 0.000(4)
C4 0.037(6) 0.034(6) 0.041(6) 0.002(5) 0.002(5) 0.003(5)
F5 0.063(5) 0.038(4) 0.049(4) 0.000(3) 0.017(3) 0.008(3)
C5 0.035(6) 0.037(6) 0.039(6) -0.001(5) 0.005(5) 0.004(5)
F6 0.043(4) 0.060(5) 0.042(4) 0.006(3) -0.010(3) -0.007(3)
C6 0.026(5) 0.043(7) 0.042(6) -0.007(5) -0.007(5) 0.004(5)
O7 0.037(4) 0.052(5) 0.034(4) 0.005(4) 0.000(3) 0.003(4)
C7 0.034(6) 0.051(7) 0.040(6) -0.010(5) 0.015(5) -0.003(5)
O8 0.069(7) 0.103(9) 0.050(6) 0.020(6) 0.024(5) -0.015(6)
C8 0.036(6) 0.031(6) 0.026(5) 0.004(4) -0.003(4) 0.004(4)
O9 0.070(6) 0.034(5) 0.080(7) 0.013(4) -0.034(5) -0.014(5)
C9 0.041(6) 0.039(6) 0.032(6) 0.001(5) 0.001(5) 0.006(5)
C10 0.052(7) 0.041(7) 0.035(6) -0.002(5) -0.017(5) 0.001(6)
C11 0.035(6) 0.051(7) 0.033(6) 0.003(5) -0.002(5) -0.005(5)
C12 0.030(6) 0.058(8) 0.033(6) 0.001(5) 0.002(4) 0.011(5)
C13 0.035(6) 0.033(6) 0.037(6) -0.005(5) 0.000(5) -0.003(5)
C14 0.039(7) 0.058(8) 0.049(7) 0.007(6) -0.008(5) -0.015(6)
O2 0.048(5) 0.042(5) 0.043(5) 0.005(4) 0.012(4) 0.015(4)
O3 0.049(5) 0.070(6) 0.044(5) -0.004(4) -0.009(4) 0.000(5)
C15 0.028(5) 0.039(6) 0.029(5) 0.001(5) 0.003(4) 0.000(5)
C16 0.050(7) 0.034(6) 0.040(6) 0.003(5) 0.002(5) -0.003(5)
C17 0.038(6) 0.052(8) 0.038(6) 0.000(5) 0.005(5) -0.004(5)
C18 0.031(6) 0.045(7) 0.042(6) 0.008(5) 0.007(5) 0.011(5)
C19 0.043(6) 0.031(6) 0.039(6) 0.001(5) 0.011(5) 0.003(5)
C20 0.040(6) 0.031(6) 0.030(6) 0.005(4) 0.004(4) 0.001(5)
C21 0.050(8) 0.059(9) 0.070(9) 0.011(7) 0.007(7) 0.011(7)

loop_
_atom_type_symbol
_atom_type_description
_atom_type_scat_dispersion_real
_atom_type_scat_dispersion_imag
_atom_type_scat_source
C C 0.0033 0.0016 'International Tables Vol C Tables 4.2.6.8 and 6.1.1.4'
H H 0.0000 0.0000 'International Tables Vol C Tables 4.2.6.8 and 6.1.1.4'
F F 0.0171 0.0103 'International Tables Vol C Tables 4.2.6.8 and 6.1.1.4'
O O 0.0106 0.0060 'International Tables Vol C Tables 4.2.6.8 and 6.1.1.4'
S S 0.1246 0.1234 'International Tables Vol C Tables 4.2.6.8 and 6.1.1.4'

loop_
_geom_angle_atom_site_label_1
_geom_angle_atom_site_label_2
_geom_angle_atom_site_label_3
_geom_angle
_geom_angle_site_symmetry_1
_geom_angle_site_symmetry_3
_geom_angle_publ_flag
O3 S1 O2 120.8(5) . . ?
O3 S1 O1 109.9(5) . . ?
O2 S1 O1 102.1(4) . . ?
O3 S1 C15 109.5(5) . . ?
O2 S1 C15 109.5(5) . . ?
O1 S1 C15 103.6(4) . . ?
C1 O1 S1 117.6(6) . . ?
O1 C1 C2 105.7(9) . . ?
O1 C1 H1A 110.6 . . ?
C2 C1 H1A 110.6 . . ?
O1 C1 H1B 110.6 . . ?
C2 C1 H1B 110.6 . . ?
H1A C1 H1B 108.7 . . ?
O9 S2 O8 118.0(7) . . ?
O9 S2 O7 112.2(5) . . ?
O8 S2 O7 103.3(6) . . ?
O9 S2 C8 109.7(6) . . ?
O8 S2 C8 106.9(6) . . ?
O7 S2 C8 106.0(5) . . ?
F2 C2 C3 110.0(9) . . ?
F2 C2 C1 106.5(9) . . ?
C3 C2 C1 111.9(10) . . ?
F2 C2 H2A 109.5 . . ?
C3 C2 H2A 109.5 . . ?
C1 C2 H2A 109.5 . . ?
F3 C3 C2 109.1(9) . . ?
F3 C3 C4 106.1(9) . . ?
C2 C3 C4 113.1(10) . . ?
F3 C3 H3A 109.5 . . ?
C2 C3 H3A 109.5 . . ?
C4 C3 H3A 109.5 . . ?
F4 C4 C5 107.8(9) . . ?
F4 C4 C3 105.4(9) . . ?
C5 C4 C3 115.9(10) . . ?
F4 C4 H4A 109.2 . . ?
C5 C4 H4A 109.2 . . ?
C3 C4 H4A 109.2 . . ?
F5 C5 C6 108.0(9) . . ?
F5 C5 C4 106.1(8) . . ?
C6 C5 C4 114.6(9) . . ?
F5 C5 H5A 109.3 . . ?
C6 C5 H5A 109.3 . . ?
C4 C5 H5A 109.3 . . ?
F6 C6 C7 109.9(9) . . ?
F6 C6 C5 108.7(9) . . ?
C7 C6 C5 111.2(9) . . ?
F6 C6 H6A 109.0 . . ?
C7 C6 H6A 109.0 . . ?
C5 C6 H6A 109.0 . . ?
C7 O7 S2 118.8(7) . . ?
O7 C7 C6 110.5(9) . . ?
O7 C7 H7A 109.6 . . ?
C6 C7 H7A 109.6 . . ?
O7 C7 H7B 109.6 . . ?
C6 C7 H7B 109.6 . . ?
H7A C7 H7B 108.1 . . ?
C9 C8 C13 120.4(10) . . ?
C9 C8 S2 118.9(8) . . ?
C13 C8 S2 120.7(8) . . ?
C10 C9 C8 119.3(11) . . ?
C10 C9 H9A 120.4 . . ?
C8 C9 H9A 120.4 . . ?
C9 C10 C11 121.4(11) . . ?
C9 C10 H10A 119.3 . . ?
C11 C10 H10A 119.3 . . ?
C12 C11 C10 118.9(11) . . ?
C12 C11 C14 119.8(11) . . ?
C10 C11 C14 121.2(12) . . ?
C13 C12 C11 120.5(10) . . ?
C13 C12 H12A 119.8 . . ?
C11 C12 H12A 119.8 . . ?
C12 C13 C8 119.5(10) . . ?
C12 C13 H13A 120.3 . . ?
C8 C13 H13A 120.3 . . ?
C11 C14 H14A 109.5 . . ?
C11 C14 H14B 109.5 . . ?
H14A C14 H14B 109.5 . . ?
C11 C14 H14C 109.5 . . ?
H14A C14 H14C 109.5 . . ?
H14B C14 H14C 109.5 . . ?
C20 C15 C16 121.5(10) . . ?
C20 C15 S1 119.6(8) . . ?
C16 C15 S1 118.8(9) . . ?
C17 C16 C15 118.6(11) . . ?
C17 C16 H16A 120.7 . . ?
C15 C16 H16A 120.7 . . ?
C16 C17 C18 122.1(11) . . ?
C16 C17 H17A 118.9 . . ?
C18 C17 H17A 118.9 . . ?
C19 C18 C17 118.0(10) . . ?
C19 C18 C21 121.1(11) . . ?
C17 C18 C21 120.9(12) . . ?
C18 C19 C20 120.8(10) . . ?
C18 C19 H19A 119.6 . . ?
C20 C19 H19A 119.6 . . ?
C15 C20 C19 119.0(10) . . ?
C15 C20 H20A 120.5 . . ?
C19 C20 H20A 120.5 . . ?
C18 C21 H21A 109.5 . . ?
C18 C21 H21B 109.5 . . ?
H21A C21 H21B 109.5 . . ?
C18 C21 H21C 109.5 . . ?
H21A C21 H21C 109.5 . . ?
H21B C21 H21C 109.5 . . ?

loop_
_geom_bond_atom_site_label_1
_geom_bond_atom_site_label_2
_geom_bond_distance
_geom_bond_site_symmetry_2
_geom_bond_publ_flag
S1 O3 1.421(9) . ?
S1 O2 1.434(9) . ?
S1 O1 1.631(7) . ?
S1 C15 1.761(11) . ?
O1 C1 1.466(14) . ?
C1 C2 1.504(15) . ?
C1 H1A 0.9900 . ?
C1 H1B 0.9900 . ?
S2 O9 1.414(10) . ?
S2 O8 1.465(10) . ?
S2 O7 1.549(8) . ?
S2 C8 1.756(11) . ?
F2 C2 1.412(12) . ?
C2 C3 1.490(16) . ?
C2 H2A 1.0000 . ?
F3 C3 1.418(13) . ?
C3 C4 1.521(15) . ?
C3 H3A 1.0000 . ?
F4 C4 1.399(13) . ?
C4 C5 1.522(16) . ?
C4 H4A 1.0000 . ?
F5 C5 1.407(12) . ?
C5 C6 1.500(15) . ?
C5 H5A 1.0000 . ?
F6 C6 1.404(12) . ?
C6 C7 1.495(16) . ?
C6 H6A 1.0000 . ?
O7 C7 1.448(13) . ?
C7 H7A 0.9900 . ?
C7 H7B 0.9900 . ?
C8 C9 1.379(16) . ?
C8 C13 1.398(15) . ?
C9 C10 1.372(16) . ?
C9 H9A 0.9500 . ?
C10 C11 1.390(17) . ?
C10 H10A 0.9500 . ?
C11 C12 1.388(18) . ?
C11 C14 1.525(16) . ?
C12 C13 1.381(15) . ?
C12 H12A 0.9500 . ?
C13 H13A 0.9500 . ?
C14 H14A 0.9800 . ?
C14 H14B 0.9800 . ?
C14 H14C 0.9800 . ?
C15 C20 1.361(15) . ?
C15 C16 1.406(16) . ?
C16 C17 1.375(16) . ?
C16 H16A 0.9500 . ?
C17 C18 1.408(17) . ?
C17 H17A 0.9500 . ?
C18 C19 1.383(16) . ?
C18 C21 1.502(16) . ?
C19 C20 1.429(15) . ?
C19 H19A 0.9500 . ?
C20 H20A 0.9500 . ?
C21 H21A 0.9800 . ?
C21 H21B 0.9800 . ?
C21 H21C 0.9800 . ?

loop_
_geom_torsion_atom_site_label_1
_geom_torsion_atom_site_label_2
_geom_torsion_atom_site_label_3
_geom_torsion_atom_site_label_4
_geom_torsion
_geom_torsion_site_symmetry_1
_geom_torsion_site_symmetry_2
_geom_torsion_site_symmetry_3
_geom_torsion_site_symmetry_4
_geom_torsion_publ_flag
O3 S1 O1 C1 41.1(9) . . . . ?
O2 S1 O1 C1 170.4(8) . . . . ?
C15 S1 O1 C1 -75.8(8) . . . . ?
S1 O1 C1 C2 162.5(7) . . . . ?
O1 C1 C2 F2 -71.3(10) . . . . ?
O1 C1 C2 C3 168.5(9) . . . . ?
F2 C2 C3 F3 -68.3(11) . . . . ?
C1 C2 C3 F3 49.9(12) . . . . ?
F2 C2 C3 C4 49.6(12) . . . . ?
C1 C2 C3 C4 167.7(9) . . . . ?
F3 C3 C4 F4 -177.5(8) . . . . ?
C2 C3 C4 F4 62.9(12) . . . . ?
F3 C3 C4 C5 -58.4(12) . . . . ?
C2 C3 C4 C5 -178.0(9) . . . . ?
F4 C4 C5 F5 -162.5(8) . . . . ?
C3 C4 C5 F5 79.7(12) . . . . ?
F4 C4 C5 C6 -43.5(12) . . . . ?
C3 C4 C5 C6 -161.2(9) . . . . ?
F5 C5 C6 F6 60.5(11) . . . . ?
C4 C5 C6 F6 -57.5(12) . . . . ?
F5 C5 C6 C7 -60.6(11) . . . . ?
C4 C5 C6 C7 -178.6(9) . . . . ?
O9 S2 O7 C7 -37.2(10) . . . . ?
O8 S2 O7 C7 -165.3(8) . . . . ?
C8 S2 O7 C7 82.5(8) . . . . ?
S2 O7 C7 C6 -125.0(9) . . . . ?
F6 C6 C7 O7 73.1(11) . . . . ?
C5 C6 C7 O7 -166.5(8) . . . . ?
O9 S2 C8 C9 -177.5(8) . . . . ?
O8 S2 C8 C9 -48.6(10) . . . . ?
O7 S2 C8 C9 61.1(9) . . . . ?
O9 S2 C8 C13 0.8(10) . . . . ?
O8 S2 C8 C13 129.8(9) . . . . ?
O7 S2 C8 C13 -120.5(9) . . . . ?
C13 C8 C9 C10 -1.4(16) . . . . ?
S2 C8 C9 C10 176.9(8) . . . . ?
C8 C9 C10 C11 2.4(17) . . . . ?
C9 C10 C11 C12 -1.8(17) . . . . ?
C9 C10 C11 C14 -179.0(11) . . . . ?
C10 C11 C12 C13 0.2(17) . . . . ?
C14 C11 C12 C13 177.5(11) . . . . ?
C11 C12 C13 C8 0.7(16) . . . . ?
C9 C8 C13 C12 -0.1(16) . . . . ?
S2 C8 C13 C12 -178.4(8) . . . . ?
O3 S1 C15 C20 -15.8(10) . . . . ?
O2 S1 C15 C20 -150.3(8) . . . . ?
O1 S1 C15 C20 101.4(9) . . . . ?
O3 S1 C15 C16 167.5(8) . . . . ?
O2 S1 C15 C16 33.0(10) . . . . ?
O1 S1 C15 C16 -75.3(9) . . . . ?
C20 C15 C16 C17 1.0(16) . . . . ?
S1 C15 C16 C17 177.6(8) . . . . ?
C15 C16 C17 C18 -1.1(17) . . . . ?
C16 C17 C18 C19 -0.3(17) . . . . ?
C16 C17 C18 C21 -177.5(11) . . . . ?
C17 C18 C19 C20 1.8(16) . . . . ?
C21 C18 C19 C20 179.1(11) . . . . ?
C16 C15 C20 C19 0.5(15) . . . . ?
S1 C15 C20 C19 -176.1(8) . . . . ?
C18 C19 C20 C15 -2.0(16) . . . . ?
